data_9016529
loop_
_publ_author_name
'Averbuch-Pouchot M'
'Durif, A.'

_publ_section_title
;
 Crystal data and structure of Nb2 Co (P2 O7)3 and Nb2 Mg (P2 O7)3
 _cod_database_code 1007262
;
_journal_name_full 'Zeitschrift fur Kristallographie'
_journal_page_first 195
_journal_page_last 202
_journal_volume 180
_journal_year 1987
_chemical_formula_sum 'Mg0.327 Nb0.673 O7 P2'
_space_group_IT_number 14
_symmetry_space_group_name_Hall '-P 2yn'
_symmetry_space_group_name_H-M 'P 1 21/n 1'
_cell_angle_alpha 90
_cell_angle_beta 90.51
_cell_angle_gamma 90
_cell_length_a 15.36
_cell_length_b 7.930
_cell_length_c 6.487
_cell_formula_units_Z 6
_cell_volume 790.116
_database_code_amcsd 0015943
_exptl_crystal_density_diffrn 3.082
_cod_duplicate_entry 1007262
_cod_original_formula_sum '(Nb.673 Mg.327) P2 O7'
_cod_database_code 9016529
_amcsd_formula_title 'Mg0.98 Nb2.02 O21 P6'

loop_
_space_group_symop_operation_xyz
x,y,z
1/2+x,1/2-y,1/2+z
1/2-x,1/2+y,1/2-z
-x,-y,-z

loop_
_atom_site_label
_atom_site_fract_x
_atom_site_fract_y
_atom_site_fract_z
_atom_site_occupancy
Nb1 0.16598 0.02093 0.46321 0.97000
Mg1 0.16598 0.02093 0.46321 0.03000
Nb2 0.00000 0.50000 0.00000 0.08000
Mg2 0.00000 0.50000 0.00000 0.92000
P1 0.16720 0.39200 0.71680 1.00000
P2 0.16048 0.60380 0.34040 1.00000
P3 0.01625 0.88650 0.81410 1.00000
O1 0.25730 0.92280 0.63380 1.00000
O2 0.19180 0.24250 0.57860 1.00000
O3 0.08280 0.37120 0.81670 1.00000
O4 0.16910 0.55380 0.57460 1.00000
O5 0.35340 0.29490 0.15000 1.00000
O6 0.24800 0.07270 0.24680 1.00000
O7 0.09190 0.50910 0.23300 1.00000
O8 0.41720 0.47890 0.81580 1.00000
O9 0.45510 0.21830 0.62180 1.00000
O10 0.07060 0.11050 0.30070 1.00000
O11 0.00000 0.00000 0.00000 1.00000

loop_
_cod_related_entry_id
_cod_related_entry_database
_cod_related_entry_code
1 AMCSD 0015943
